data_7110264
loop_
_publ_author_name
'Jianfeng Zheng'
'Lili Lin'
'Yulong Kuang'
'Jiannan Zhao'
'Xiaohua Liu'
'Xiaoming Feng'

_publ_section_title
;
 Magnesium(II)-catalyzed asymmetric hetero-Diels-Alder reaction of
 Brassard's dienes with isatins
;
_journal_name_full Chem.Commun.
_journal_page_first 994
_journal_paper_doi 10.1039/c3cc47800a
_journal_volume 50
_journal_year 2014
_chemical_absolute_configuration ad
_chemical_formula_moiety 'C21 H18 Br N O4'
_chemical_formula_sum 'C21 H18 Br N O4'
_chemical_formula_weight 428.27
_chemical_name_systematic
;
 ? 
;
_space_group_crystal_system orthorhombic
_space_group_IT_number 19
_space_group_name_Hall 'P 2ac 2ab'
_space_group_name_H-M_alt 'P 21 21 21'
_symmetry_space_group_name_Hall 'P 2ac 2ab'
_symmetry_space_group_name_H-M 'P 21 21 21'
_atom_sites_solution_hydrogens geom
_atom_sites_solution_primary direct
_atom_sites_solution_secondary difmap
_audit_creation_date 2012-11-29
_audit_creation_method
;
  Olex2 1.1
  (compiled 2011.11.01 svn.r2039, GUI svn.r3906)
;
_cell_angle_alpha 90.00
_cell_angle_beta 90.00
_cell_angle_gamma 90.00
_cell_formula_units_Z 4
_cell_length_a 8.1267(3)
_cell_length_b 14.4806(7)
_cell_length_c 15.9625(9)
_cell_measurement_reflns_used 1704
_cell_measurement_temperature 293(2)
_cell_measurement_theta_max 28.8834
_cell_measurement_theta_min 2.8684
_cell_volume 1878.46(16)
_computing_cell_refinement
;
CrysAlisPro, Agilent Technologies,
Version 1.171.35.21 (release 20-01-2012 CrysAlis171 .NET)
(compiled Jan 23 2012,18:06:46)
;
_computing_data_collection
;
CrysAlisPro, Agilent Technologies,
Version 1.171.35.21 (release 20-01-2012 CrysAlis171 .NET)
(compiled Jan 23 2012,18:06:46)
;
_computing_data_reduction
;
CrysAlisPro, Agilent Technologies,
Version 1.171.35.21 (release 20-01-2012 CrysAlis171 .NET)
(compiled Jan 23 2012,18:06:46)
;
_computing_molecular_graphics
;
O. V. Dolomanov, L. J. Bourhis, R. J. Gildea, J. A. K. Howard and H. Puschmann,
OLEX2: a complete structure solution, refinement and analysis program.
J. Appl. Cryst. (2009). 42, 339-341.
;
_computing_publication_material
;
O. V. Dolomanov, L. J. Bourhis, R. J. Gildea, J. A. K. Howard and H. Puschmann,
OLEX2: a complete structure solution, refinement and analysis program.
J. Appl. Cryst. (2009). 42, 339-341.
;
_computing_structure_refinement
;
SHELXL, G.M. Sheldrick, Acta Cryst.
2008). A64, 112-122
;
_computing_structure_solution
;
SHELXS, G.M. Sheldrick, Acta Cryst.
(2008). A64, 112-122
;
_diffrn_ambient_temperature 293.15
_diffrn_detector_area_resol_mean 16.0874
_diffrn_measured_fraction_theta_full 0.998
_diffrn_measured_fraction_theta_max 0.998
_diffrn_measurement_details
;
  1 omega   -4.00   23.00   1.0000    7.0000
omega____ theta____ kappa____ phi______ frames
    -      -16.8924  -99.0000 -120.0000 27

  2 omega  -43.00   53.00   1.0000    7.0000
omega____ theta____ kappa____ phi______ frames
    -      -16.8924   37.0000 -120.0000 96

  3 omega  -29.00    6.00   1.0000    7.0000
omega____ theta____ kappa____ phi______ frames
    -      -16.8924   19.0000   30.0000 35
;
_diffrn_measurement_device_type 'Xcalibur, Eos'
_diffrn_measurement_method '\w scans'
_diffrn_orient_matrix_UB_11 -0.0138380000
_diffrn_orient_matrix_UB_12 -0.0358561000
_diffrn_orient_matrix_UB_13 0.0294343000
_diffrn_orient_matrix_UB_21 0.0010244000
_diffrn_orient_matrix_UB_22 -0.0329186000
_diffrn_orient_matrix_UB_23 -0.0328725000
_diffrn_orient_matrix_UB_31 0.0862234000
_diffrn_orient_matrix_UB_32 -0.0053817000
_diffrn_orient_matrix_UB_33 0.0050842000
_diffrn_radiation_monochromator graphite
_diffrn_radiation_type 'Mo K\a'
_diffrn_radiation_wavelength 0.7107
_diffrn_reflns_av_R_equivalents 0.0247
_diffrn_reflns_av_unetI/netI 0.0616
_diffrn_reflns_limit_h_max 9
_diffrn_reflns_limit_h_min -10
_diffrn_reflns_limit_k_max 18
_diffrn_reflns_limit_k_min -10
_diffrn_reflns_limit_l_max 19
_diffrn_reflns_limit_l_min -17
_diffrn_reflns_number 5787
_diffrn_reflns_theta_full 26.37
_diffrn_reflns_theta_max 26.37
_diffrn_reflns_theta_min 2.87
_diffrn_source 'Enhance (Mo) X-ray Source'
_diffrn_source_current n/a
_diffrn_source_voltage n/a
_exptl_absorpt_coefficient_mu 2.215
_exptl_absorpt_correction_T_max 1.00000
_exptl_absorpt_correction_T_min 0.97033
_exptl_absorpt_correction_type multi-scan
_exptl_absorpt_process_details
;
CrysAlisPro, Agilent Technologies,
Version 1.171.35.21 (release 20-01-2012 CrysAlis171 .NET)
(compiled Jan 23 2012,18:06:46)
Empirical absorption correction using spherical harmonics,
 implemented in SCALE3 ABSPACK scaling algorithm.
;
_exptl_crystal_colour colorless
_exptl_crystal_density_diffrn 1.514
_exptl_crystal_density_method 'not measured'
_exptl_crystal_description block
_exptl_crystal_F_000 872
_exptl_crystal_size_max 0.35
_exptl_crystal_size_mid 0.26
_exptl_crystal_size_min 0.20
_refine_diff_density_max 0.357
_refine_diff_density_min -0.373
_refine_diff_density_rms 0.051
_refine_ls_abs_structure_details 'Flack H D (1983), Acta Cryst. A39, 876-881'
_refine_ls_abs_structure_Flack -0.013(10)
_refine_ls_extinction_method none
_refine_ls_goodness_of_fit_ref 1.016
_refine_ls_hydrogen_treatment constr
_refine_ls_matrix_type full
_refine_ls_number_parameters 246
_refine_ls_number_reflns 3577
_refine_ls_number_restraints 0
_refine_ls_restrained_S_all 1.016
_refine_ls_R_factor_all 0.0775
_refine_ls_R_factor_gt 0.0476
_refine_ls_shift/su_max 0.001
_refine_ls_shift/su_mean 0.000
_refine_ls_structure_factor_coef Fsqd
_refine_ls_weighting_details 'calc w=1/[\s^2^(Fo^2^)+(0.0244P)^2^+0.0000P] where P=(Fo^2^+2Fc^2^)/3'
_refine_ls_weighting_scheme calc
_refine_ls_wR_factor_gt 0.0697
_refine_ls_wR_factor_ref 0.0789
_reflns_number_gt 2590
_reflns_number_total 3577
_reflns_threshold_expression >2sigma(I)
_cod_data_source_file c3cc47800a.txt
_cod_data_source_block 121128_s1_zjf
_cod_original_cell_volume 1878.47(16)
_cod_database_code 7110264
_chemical_oxdiff_formula C12H14N2O3
_reflns_odcompleteness_completeness 99.64
_reflns_odcompleteness_iscentric 1
_reflns_odcompleteness_theta 26.32

loop_
_space_group_symop_id
_space_group_symop_operation_xyz
1 'x, y, z'
2 '-x+1/2, -y, z+1/2'
3 'x+1/2, -y+1/2, -z'
4 '-x, y+1/2, -z+1/2'

loop_
_atom_site_label
_atom_site_type_symbol
_atom_site_fract_x
_atom_site_fract_y
_atom_site_fract_z
_atom_site_U_iso_or_equiv
_atom_site_adp_type
_atom_site_occupancy
_atom_site_symmetry_multiplicity
_atom_site_calc_flag
_atom_site_refinement_flags
Br1 Br -0.72699(5) -0.71231(3) 0.00581(3) 0.07025(18) Uani 1 1 d .
O1 O -0.5155(3) -0.92082(18) 0.29573(15) 0.0407(7) Uani 1 1 d .
O2 O -0.4824(4) -0.9001(2) 0.43059(17) 0.0714(10) Uani 1 1 d .
O3 O -0.0258(3) -0.9919(2) 0.26867(17) 0.0564(9) Uani 1 1 d .
O4 O -0.4635(3) -1.1250(2) 0.27612(19) 0.0584(8) Uani 1 1 d .
N1 N -0.6051(4) -1.0879(2) 0.1558(2) 0.0413(8) Uani 1 1 d .
C1 C -0.5062(4) -1.0703(3) 0.2235(2) 0.0393(10) Uani 1 1 d .
C2 C -0.4615(4) -0.9657(3) 0.2196(2) 0.0332(9) Uani 1 1 d .
C3 C -0.5676(4) -0.9313(3) 0.1492(2) 0.0329(9) Uani 1 1 d .
C4 C -0.6475(4) -1.0063(3) 0.1129(2) 0.0379(9) Uani 1 1 d .
C5 C -0.7527(4) -0.9954(3) 0.0458(2) 0.0476(10) Uani 1 1 d .
H5 H -0.8062 -1.0457 0.0220 0.057 Uiso 1 1 calc R
C6 C -0.7760(4) -0.9062(3) 0.0149(2) 0.0496(10) Uani 1 1 d .
H6 H -0.8461 -0.8965 -0.0303 0.060 Uiso 1 1 calc R
C7 C -0.6958(4) -0.8328(3) 0.0510(2) 0.0425(10) Uani 1 1 d .
C8 C -0.5905(4) -0.8430(3) 0.1185(2) 0.0383(9) Uani 1 1 d .
H8 H -0.5374 -0.7924 0.1423 0.046 Uiso 1 1 calc R
C9 C -0.2763(4) -0.9507(2) 0.2041(2) 0.0349(8) Uani 1 1 d .
H9 H -0.2611 -0.8851 0.1909 0.042 Uiso 1 1 calc R
C10 C -0.1838(4) -0.9694(3) 0.2833(2) 0.0412(10) Uani 1 1 d .
C11 C -0.2529(5) -0.9579(3) 0.3581(2) 0.0476(10) Uani 1 1 d .
H11 H -0.1921 -0.9706 0.4060 0.057 Uiso 1 1 calc R
C12 C -0.4185(5) -0.9262(3) 0.3662(3) 0.0480(10) Uani 1 1 d .
C13 C -0.2161(5) -1.0054(3) 0.1286(2) 0.0542(11) Uani 1 1 d .
H13A H -0.2222 -1.0703 0.1406 0.081 Uiso 1 1 calc R
H13B H -0.1042 -0.9889 0.1165 0.081 Uiso 1 1 calc R
H13C H -0.2839 -0.9916 0.0810 0.081 Uiso 1 1 calc R
C14 C 0.0766(5) -1.0079(3) 0.3406(3) 0.0745(15) Uani 1 1 d .
H14A H 0.1860 -1.0232 0.3226 0.112 Uiso 1 1 calc R
H14B H 0.0323 -1.0580 0.3729 0.112 Uiso 1 1 calc R
H14C H 0.0800 -0.9532 0.3745 0.112 Uiso 1 1 calc R
C15 C -0.6534(5) -1.1816(3) 0.1314(2) 0.0500(11) Uani 1 1 d .
H15A H -0.5756 -1.2250 0.1554 0.060 Uiso 1 1 calc R
H15B H -0.6461 -1.1868 0.0710 0.060 Uiso 1 1 calc R
C16 C -0.8252(4) -1.2085(3) 0.1586(2) 0.0388(9) Uani 1 1 d .
C17 C -0.8595(5) -1.2175(3) 0.2427(3) 0.0524(11) Uani 1 1 d .
H17 H -0.7780 -1.2051 0.2820 0.063 Uiso 1 1 calc R
C18 C -1.0140(6) -1.2448(3) 0.2693(3) 0.0662(14) Uani 1 1 d .
H18 H -1.0363 -1.2504 0.3262 0.079 Uiso 1 1 calc R
C19 C -1.1343(5) -1.2637(3) 0.2115(4) 0.0683(15) Uani 1 1 d .
H19 H -1.2381 -1.2826 0.2290 0.082 Uiso 1 1 calc R
C20 C -1.1009(5) -1.2546(3) 0.1285(3) 0.0647(14) Uani 1 1 d .
H20 H -1.1825 -1.2671 0.0892 0.078 Uiso 1 1 calc R
C21 C -0.9468(5) -1.2270(3) 0.1018(3) 0.0508(11) Uani 1 1 d .
H21 H -0.9257 -1.2210 0.0448 0.061 Uiso 1 1 calc R

loop_
_atom_site_aniso_label
_atom_site_aniso_U_11
_atom_site_aniso_U_22
_atom_site_aniso_U_33
_atom_site_aniso_U_23
_atom_site_aniso_U_13
_atom_site_aniso_U_12
Br1 0.0721(3) 0.0642(3) 0.0745(3) 0.0268(3) -0.0094(3) 0.0100(3)
O1 0.0415(14) 0.0412(17) 0.0394(16) 0.0000(14) 0.0071(12) 0.0001(13)
O2 0.085(2) 0.091(3) 0.0385(18) -0.0064(18) 0.0172(16) -0.003(2)
O3 0.0372(16) 0.065(2) 0.067(2) -0.0017(19) -0.0066(15) 0.0083(16)
O4 0.0641(18) 0.0407(18) 0.071(2) 0.0180(16) -0.0152(16) -0.0076(15)
N1 0.0422(18) 0.0328(19) 0.049(2) -0.0012(17) 0.0001(16) -0.0049(16)
C1 0.035(2) 0.035(2) 0.048(3) 0.000(2) 0.002(2) -0.005(2)
C2 0.035(2) 0.036(2) 0.029(2) -0.0039(19) 0.0015(17) -0.0014(18)
C3 0.0279(19) 0.036(2) 0.034(2) 0.0015(19) 0.0058(17) 0.0032(18)
C4 0.034(2) 0.042(3) 0.037(2) -0.001(2) 0.0070(18) -0.0020(19)
C5 0.038(2) 0.059(3) 0.046(2) -0.006(2) -0.003(2) -0.007(2)
C6 0.0406(19) 0.073(3) 0.035(2) 0.004(2) -0.007(2) 0.006(2)
C7 0.038(2) 0.047(2) 0.043(2) 0.005(2) 0.0023(18) 0.005(2)
C8 0.0327(18) 0.039(2) 0.043(2) -0.003(2) 0.0014(18) -0.0010(19)
C9 0.0349(19) 0.032(2) 0.037(2) -0.0003(16) 0.0020(17) -0.0026(19)
C10 0.041(2) 0.037(2) 0.046(3) 0.001(2) -0.0027(19) -0.0043(19)
C11 0.056(3) 0.047(2) 0.040(2) 0.0038(18) -0.011(2) -0.001(2)
C12 0.065(3) 0.039(2) 0.041(3) 0.001(2) 0.007(2) -0.010(2)
C13 0.049(2) 0.066(3) 0.047(2) -0.006(2) 0.010(2) 0.007(3)
C14 0.056(3) 0.073(4) 0.095(4) -0.007(3) -0.032(3) 0.011(3)
C15 0.061(3) 0.036(3) 0.052(3) -0.010(2) 0.002(2) -0.003(2)
C16 0.040(2) 0.028(2) 0.049(2) 0.000(2) 0.0034(18) -0.0054(19)
C17 0.063(3) 0.043(3) 0.051(3) 0.002(2) -0.004(2) -0.010(2)
C18 0.083(3) 0.057(3) 0.058(3) 0.004(3) 0.018(3) -0.012(3)
C19 0.049(3) 0.060(3) 0.096(4) 0.008(3) 0.015(3) -0.010(2)
C20 0.049(3) 0.059(3) 0.087(4) -0.001(3) -0.017(3) -0.011(2)
C21 0.062(2) 0.045(3) 0.046(3) -0.001(2) -0.005(2) -0.008(2)

loop_
_atom_type_symbol
_atom_type_description
_atom_type_scat_dispersion_real
_atom_type_scat_dispersion_imag
_atom_type_scat_source
C C 0.0033 0.0016 'International Tables Vol C Tables 4.2.6.8 and 6.1.1.4'
H H 0.0000 0.0000 'International Tables Vol C Tables 4.2.6.8 and 6.1.1.4'
Br Br -0.2901 2.4595 'International Tables Vol C Tables 4.2.6.8 and 6.1.1.4'
N N 0.0061 0.0033 'International Tables Vol C Tables 4.2.6.8 and 6.1.1.4'
O O 0.0106 0.0060 'International Tables Vol C Tables 4.2.6.8 and 6.1.1.4'

loop_
_geom_angle_atom_site_label_1
_geom_angle_atom_site_label_2
_geom_angle_atom_site_label_3
_geom_angle
C12 O1 C2 119.1(3)
C10 O3 C14 116.9(3)
C1 N1 C4 111.8(3)
C1 N1 C15 122.6(4)
C4 N1 C15 125.6(3)
O4 C1 N1 126.6(4)
O4 C1 C2 126.8(3)
N1 C1 C2 106.6(3)
O1 C2 C1 109.4(3)
O1 C2 C3 107.8(3)
O1 C2 C9 111.6(3)
C3 C2 C1 102.6(3)
C3 C2 C9 113.2(3)
C9 C2 C1 111.8(3)
C4 C3 C2 108.7(3)
C8 C3 C2 130.5(3)
C8 C3 C4 120.8(3)
C3 C4 N1 109.8(3)
C5 C4 N1 128.7(4)
C5 C4 C3 121.5(4)
C4 C5 H5 121.2
C4 C5 C6 117.7(4)
C6 C5 H5 121.2
C5 C6 H6 119.9
C7 C6 C5 120.2(3)
C7 C6 H6 119.9
C6 C7 Br1 119.1(3)
C6 C7 C8 122.5(4)
C8 C7 Br1 118.3(3)
C3 C8 C7 117.2(4)
C3 C8 H8 121.4
C7 C8 H8 121.4
C2 C9 H9 107.1
C10 C9 C2 109.2(3)
C10 C9 H9 107.1
C10 C9 C13 114.4(3)
C13 C9 C2 111.6(3)
C13 C9 H9 107.1
O3 C10 C9 112.1(3)
C11 C10 O3 126.1(4)
C11 C10 C9 121.6(3)
C10 C11 H11 119.3
C10 C11 C12 121.3(4)
C12 C11 H11 119.3
O1 C12 C11 119.0(4)
O2 C12 O1 115.5(4)
O2 C12 C11 125.5(4)
C9 C13 H13A 109.5
C9 C13 H13B 109.5
C9 C13 H13C 109.5
H13A C13 H13B 109.5
H13A C13 H13C 109.5
H13B C13 H13C 109.5
O3 C14 H14A 109.5
O3 C14 H14B 109.5
O3 C14 H14C 109.5
H14A C14 H14B 109.5
H14A C14 H14C 109.5
H14B C14 H14C 109.5
N1 C15 H15A 108.7
N1 C15 H15B 108.7
N1 C15 C16 114.2(3)
H15A C15 H15B 107.6
C16 C15 H15A 108.7
C16 C15 H15B 108.7
C17 C16 C15 119.4(3)
C21 C16 C15 121.8(3)
C21 C16 C17 118.8(3)
C16 C17 H17 119.7
C16 C17 C18 120.7(4)
C18 C17 H17 119.7
C17 C18 H18 120.1
C19 C18 C17 119.8(4)
C19 C18 H18 120.1
C18 C19 H19 120.2
C20 C19 C18 119.6(4)
C20 C19 H19 120.2
C19 C20 H20 119.7
C19 C20 C21 120.6(4)
C21 C20 H20 119.7
C16 C21 C20 120.5(4)
C16 C21 H21 119.8
C20 C21 H21 119.8

loop_
_geom_bond_atom_site_label_1
_geom_bond_atom_site_label_2
_geom_bond_distance
Br1 C7 1.905(4)
O1 C2 1.446(4)
O1 C12 1.375(4)
O2 C12 1.213(4)
O3 C10 1.346(4)
O3 C14 1.437(4)
O4 C1 1.205(4)
N1 C1 1.370(4)
N1 C4 1.408(5)
N1 C15 1.465(4)
C1 C2 1.560(5)
C2 C3 1.502(5)
C2 C9 1.541(5)
C3 C4 1.392(5)
C3 C8 1.382(5)
C4 C5 1.380(5)
C5 H5 0.9300
C5 C6 1.395(5)
C6 H6 0.9300
C6 C7 1.374(5)
C7 C8 1.384(5)
C8 H8 0.9300
C9 H9 0.9800
C9 C10 1.496(5)
C9 C13 1.524(4)
C10 C11 1.329(5)
C11 H11 0.9300
C11 C12 1.427(6)
C13 H13A 0.9600
C13 H13B 0.9600
C13 H13C 0.9600
C14 H14A 0.9600
C14 H14B 0.9600
C14 H14C 0.9600
C15 H15A 0.9700
C15 H15B 0.9700
C15 C16 1.514(5)
C16 C17 1.377(5)
C16 C21 1.368(5)
C17 H17 0.9300
C17 C18 1.383(5)
C18 H18 0.9300
C18 C19 1.372(6)
C19 H19 0.9300
C19 C20 1.359(6)
C20 H20 0.9300
C20 C21 1.381(5)
C21 H21 0.9300
